data_7045051
loop_
_publ_author_name
'Morshedi, Mahbod'
'Ward, Jas S.'
'Kruger, Paul E.'
'White, Nicholas G.'

_publ_section_title
;
 Supramolecular frameworks based on
 5,10,15,20-tetra(4-carboxyphenyl)porphyrins.
;
_journal_issue 3
_journal_name_full 'Dalton transactions (Cambridge, England : 2003)'
_journal_page_first 783
_journal_page_last 790
_journal_paper_doi 10.1039/c7dt04162d
_journal_volume 47
_journal_year 2018
_chemical_formula_moiety 'C48 H24 N4 Ni O8, C29 H32 N8'
_chemical_formula_sum 'C77 H56 N12 Ni O8'
_chemical_formula_weight 1336.04
_space_group_crystal_system tetragonal
_space_group_IT_number 79
_space_group_name_Hall 'I 4'
_space_group_name_H-M_alt 'I 4'
_symmetry_space_group_name_Hall 'I 4'
_symmetry_space_group_name_H-M 'I 4'
_atom_sites_solution_hydrogens geom
_audit_update_record
;
2017-12-05 deposited with the CCDC.
2017-12-15 downloaded from the CCDC.
;
_cell_angle_alpha 90
_cell_angle_beta 90
_cell_angle_gamma 90
_cell_formula_units_Z 4
_cell_length_a 17.556(3)
_cell_length_b 17.556(3)
_cell_length_c 56.930(11)
_cell_measurement_reflns_used 939
_cell_measurement_temperature 100(2)
_cell_measurement_theta_max 45.2
_cell_measurement_theta_min 3.0
_cell_volume 17547(5)
_computing_cell_refinement 'XDS (Kabsch, 1993)'
_computing_data_collection 'BluIce (McPhillips, 2002)'
_computing_data_reduction 'XDS (Kabsch, 1993)'
_computing_molecular_graphics 'Olex2 (Dolomanov et al., 2009)'
_computing_publication_material 'Olex2 (Dolomanov et al., 2009)'
_computing_structure_refinement 'ShelXL (Sheldrick, 2015)'
_computing_structure_solution 'ShelXT (Sheldrick, 2015)'
_diffrn_ambient_temperature 100(2)
_diffrn_measured_fraction_theta_full 0.740
_diffrn_measured_fraction_theta_max 0.992
_diffrn_measurement_device_type 'ADSC Quantum 210r'
_diffrn_measurement_method '\f scans'
_diffrn_radiation_type MoK\a
_diffrn_radiation_wavelength 0.71073
_diffrn_reflns_av_R_equivalents 0.0575
_diffrn_reflns_av_unetI/netI 0.0488
_diffrn_reflns_Laue_measured_fraction_full 0.740
_diffrn_reflns_Laue_measured_fraction_max 0.992
_diffrn_reflns_limit_h_max 17
_diffrn_reflns_limit_h_min -19
_diffrn_reflns_limit_k_max 19
_diffrn_reflns_limit_k_min -19
_diffrn_reflns_limit_l_max 61
_diffrn_reflns_limit_l_min -61
_diffrn_reflns_number 42023
_diffrn_reflns_point_group_measured_fraction_full 0.740
_diffrn_reflns_point_group_measured_fraction_max 0.992
_diffrn_reflns_theta_full 25.242
_diffrn_reflns_theta_max 22.746
_diffrn_reflns_theta_min 0.715
_exptl_absorpt_coefficient_mu 0.136
_exptl_absorpt_correction_type none
_exptl_crystal_colour red
_exptl_crystal_colour_primary red
_exptl_crystal_density_diffrn 0.506
_exptl_crystal_description block
_exptl_crystal_F_000 2776
_exptl_crystal_size_max 0.1
_exptl_crystal_size_mid 0.1
_exptl_crystal_size_min 0.05
_refine_diff_density_max 0.186
_refine_diff_density_min -0.313
_refine_diff_density_rms 0.014
_refine_ls_abs_structure_details
;
 Refined as an inversion twin.
;
_refine_ls_abs_structure_Flack 0.470(18)
_refine_ls_extinction_method none
_refine_ls_goodness_of_fit_ref 0.973
_refine_ls_hydrogen_treatment constr
_refine_ls_matrix_type full
_refine_ls_number_parameters 375
_refine_ls_number_reflns 11743
_refine_ls_number_restraints 465
_refine_ls_restrained_S_all 1.166
_refine_ls_R_factor_all 0.0732
_refine_ls_R_factor_gt 0.0393
_refine_ls_shift/su_max 0.001
_refine_ls_shift/su_mean 0.000
_refine_ls_structure_factor_coef Fsqd
_refine_ls_weighting_details 'w=1/[\s^2^(Fo^2^)+(0.0573P)^2^] where P=(Fo^2^+2Fc^2^)/3'
_refine_ls_weighting_scheme calc
_refine_ls_wR_factor_gt 0.0949
_refine_ls_wR_factor_ref 0.1106
_reflns_Friedel_coverage 0.976
_reflns_Friedel_fraction_full 0.739
_reflns_Friedel_fraction_max 0.992
_reflns_number_gt 7204
_reflns_number_total 11743
_reflns_threshold_expression 'I > 2\s(I)'
_cod_data_source_file c7dt04162d2.cif
_cod_data_source_block 1_4
_cod_depositor_comments 'Adding full bibliography for 7045051--7045058.cif.'
_cod_original_cell_volume 17547(6)
_cod_database_code 7045051
_shelx_space_group_comment
;
The symmetry employed for this shelxl refinement is uniquely defined
by the following loop, which should always be used as a source of
symmetry information in preference to the above space-group names.
They are only intended as comments.
;
_exptl_absorpt_special_details 'XDS (Kabsch, 1993)'
_olex2_refinement_description
;
1. Twinned data refinement
 Scales: 0.530(18)
 0.470(18)
2. Fixed Uiso
 At 1.2 times of:
  All C(H) groups, All N(H,H) groups
3. Restrained distances
 C53-C53_$1
 1.42 with sigma of 0.01
 C73_$1-C73
 1.42 with sigma of 0.01
 C72-C73
 1.42 with sigma of 0.01
 O89-C87 = O88-C87
 1.3 with sigma of 0.02
 N71-C72
 1.42 with sigma of 0.01
 C66-C65
 1.3 with sigma of 0.01
 C53-C52
 1.42 with sigma of 0.01
 N51-C52
 1.42 with sigma of 0.01
 C84-C87
 1.45 with sigma of 0.02
 C81-C56
 1.4 with sigma of 0.01
 C56-C52
 1.5 with sigma of 0.01
 C97-C94
 1.5 with sigma of 0.02
 O99-C97 = O98-C97
 1.3 with sigma of 0.02
 N12-C14
 2.3 with sigma of 0.01
 N11-N12
 2.05 with sigma of 0.02
 H11A-H12A
 2.1 with sigma of 0.01
 C72_$1-C72
 2.3 with sigma of 0.02
 C52_$1-C52
 2.3 with sigma of 0.02
 O88-C84
 2.4 with sigma of 0.02
 O89-C84
 2.4 with sigma of 0.02
4. Restrained planarity
 O88_$2, O89_$2, N11_$1, H11A_$1, H11B_$1, N12_$1, H12A_$1, H12B_$1, C87_$2,
 C13_$1
 with sigma of 0.1
 N71, C73, C73_$1, C72
 with sigma of 0.1
 N61_$1, C62_$1, C64_$1, C63_$1, C65_$1
 with sigma of 0.1
 N71, N61, C62, C64, C73, C73_$1, C63, C65, C66, C72, C72_$1
 with sigma of 0.1
 N51, C52_$1, C52, C53, C53_$1
 with sigma of 0.1
 O88, O89, C83, C87, C85, C81, C84, C82, C86
 with sigma of 0.1
 O98, O99, C93, C95, C97, C96, C92, C94, C91
 with sigma of 0.1
5. Uiso/Uaniso restraints and constraints
Uanis(C13) = Uanis(N11) = Uanis(N12)
6. Rigid body (RIGU) restrains
 N1, H1A, H1B, N2, H2A, H2B, N11, H11A, H11B, N12, H12A, H12B, C5, H5, C4, C17,
  C16, H16, C9, H9, C3, C8, H8, C7, C6, H6, C10, C13, C15, H15, C14, C19, H19,
 C18, H18
 with sigma for 1-2 distances of 0.01 and sigma for 1-3 distances of 0.01
 Ni51, O88, O98, O99, O89, N71, N51, N61, C83, C93, C87, C85, C81, C95, C84,
 C97, C82, C86, C62, C96, C92, C94, C64, C73, C52, C63, C53, C65, C91, C66, C72,
  C56
 with sigma for 1-2 distances of 0.01 and sigma for 1-3 distances of 0.01
7. Others
 Fixed Uiso: H63(0.2) H64(0.2) H85(0.2) H83(0.2) H82(0.2) H86(0.2) H96(0.2)
 H92(0.2) H93(0.2) H95(0.2) H73(0.2) H53(0.2)
 Fixed Z: Ni51(0.570889)
8.a Aromatic/amide H refined with riding coordinates:
 C63(H63), C64(H64), C5(H5), C9(H9), C8(H8), C6(H6), C85(H85), C83(H83),
 C82(H82), C86(H86), C96(H96), C92(H92), C93(H93), C95(H95), C15(H15), C19(H19),
  C18(H18), C16(H16), C73(H73), C53(H53)
8.b Fitted pentagon refined as free rotating group:
 N61(C62,C63,C64,C65)
8.c Fitted hexagon refined as free rotating group:
 C5(C4,C9,C8,C7,C6), C85(C84,C83,C82,C81,C86), C96(C91,C92,C93,C94,C95),
 C15(C14,C19,C18,C17,C16)
8.d X=CH2 refined with riding coordinates:
 N1(H1A,H1B), N2(H2A,H2B), N11(H11A,H11B), N12(H12A,H12B)
;
_olex2_submission_special_instructions 'No special instructions were received'

loop_
_space_group_symop_operation_xyz
'x, y, z'
'-x, -y, z'
'-y, x, z'
'y, -x, z'
'x+1/2, y+1/2, z+1/2'
'-x+1/2, -y+1/2, z+1/2'
'-y+1/2, x+1/2, z+1/2'
'y+1/2, -x+1/2, z+1/2'

loop_
_atom_site_label
_atom_site_type_symbol
_atom_site_fract_x
_atom_site_fract_y
_atom_site_fract_z
_atom_site_U_iso_or_equiv
_atom_site_adp_type
_atom_site_occupancy
_atom_site_site_symmetry_order
_atom_site_calc_flag
_atom_site_refinement_flags_posn
_atom_site_refinement_flags_adp
_atom_site_refinement_flags_occupancy
Ni51 Ni 0.5000 1.0000 0.5709 0.1092(3) Uani 1 2 d S TU P
O88 O 0.7840(3) 0.8139(3) 0.70289(10) 0.224(3) Uani 1 1 d D U .
O98 O 0.7071(3) 0.6983(4) 0.43744(9) 0.271(4) Uani 1 1 d D U .
O99 O 0.8028(3) 0.7881(3) 0.43735(9) 0.256(3) Uani 1 1 d D U .
O89 O 0.6916(4) 0.7084(4) 0.70204(9) 0.248(3) Uani 1 1 d D U .
N71 N 0.5000 1.0000 0.53428(9) 0.148(3) Uani 1 2 d DS TU P
N1 N 0.7361(2) 0.8494(2) 0.89538(6) 0.1226(13) Uani 1 1 d . U .
H1A H 0.7604 0.8219 0.9059 0.147 Uiso 1 1 calc R U .
H1B H 0.7556 0.8928 0.8905 0.147 Uiso 1 1 calc R U .
N51 N 0.5000 1.0000 0.60324(7) 0.117(2) Uani 1 2 d DS TU P
N61 N 0.57857(19) 0.91955(18) 0.56935(7) 0.1628(17) Uani 1 1 d . U .
C62 C 0.6111(3) 0.8860(3) 0.58970(6) 0.177(3) Uani 1 1 d G U .
C63 C 0.6671(3) 0.8328(3) 0.58229(9) 0.237(5) Uani 1 1 d G U .
H63 H 0.6979 0.8022 0.5923 0.200 Uiso 1 1 calc R . .
C64 C 0.6692(3) 0.8335(3) 0.55736(9) 0.224(4) Uani 1 1 d G U .
H64 H 0.7015 0.8034 0.5477 0.200 Uiso 1 1 calc R . .
C65 C 0.6144(3) 0.8871(3) 0.54936(6) 0.174(3) Uani 1 1 d DG U .
N2 N 0.6488(2) 0.7608(2) 0.89564(6) 0.1248(13) Uani 1 1 d . U .
H2A H 0.6750 0.7351 0.9062 0.150 Uiso 1 1 calc R U .
H2B H 0.6051 0.7427 0.8904 0.150 Uiso 1 1 calc R U .
N11 N 0.6238(3) 1.2113(3) 0.73513(7) 0.1668(13) Uani 1 1 d D U .
H11A H 0.6295 1.2170 0.7199 0.200 Uiso 1 1 calc DR U .
H11B H 0.5901 1.2390 0.7427 0.200 Uiso 1 1 calc R U .
N12 N 0.7087(3) 1.1269(3) 0.73641(7) 0.1668(13) Uani 1 1 d D U .
H12A H 0.7164 1.1305 0.7212 0.200 Uiso 1 1 calc DR U .
H12B H 0.7354 1.0944 0.7448 0.200 Uiso 1 1 calc R U .
C5 C 0.56532(17) 0.84032(14) 0.86142(5) 0.1153(15) Uani 1 1 d . U .
H5 H 0.5487 0.7914 0.8664 0.138 Uiso 1 1 calc R U .
C4 C 0.62897(15) 0.87361(16) 0.87169(4) 0.0921(12) Uani 1 1 d G U .
C9 C 0.65324(14) 0.94514(17) 0.86437(5) 0.1210(16) Uani 1 1 d G U .
H9 H 0.6967 0.9679 0.8714 0.145 Uiso 1 1 calc R U .
C8 C 0.61387(16) 0.98337(14) 0.84677(5) 0.1142(15) Uani 1 1 d G U .
H8 H 0.6305 1.0323 0.8418 0.137 Uiso 1 1 calc R U .
C7 C 0.55023(14) 0.95008(14) 0.83649(4) 0.0753(10) Uani 1 1 d G U .
C6 C 0.52596(14) 0.87856(15) 0.84382(4) 0.1146(16) Uani 1 1 d G U .
H6 H 0.4825 0.8558 0.8368 0.138 Uiso 1 1 calc R U .
C87 C 0.7275(6) 0.7714(6) 0.69787(17) 0.233(5) Uani 1 1 d D U .
C85 C 0.6303(3) 0.7678(3) 0.66267(9) 0.223(4) Uani 1 1 d . U .
H85 H 0.6093 0.7226 0.6691 0.200 Uiso 1 1 calc R . .
C84 C 0.6910(3) 0.8038(3) 0.67378(7) 0.226(4) Uani 1 1 d DG U .
C83 C 0.7217(2) 0.8700(3) 0.66430(8) 0.209(4) Uani 1 1 d G U .
H83 H 0.7631 0.8945 0.6719 0.200 Uiso 1 1 calc R . .
C82 C 0.6917(3) 0.9002(2) 0.64371(8) 0.200(3) Uani 1 1 d G U .
H82 H 0.7127 0.9454 0.6372 0.200 Uiso 1 1 calc R . .
C81 C 0.6311(3) 0.8642(3) 0.63260(6) 0.187(3) Uani 1 1 d DG U .
C86 C 0.6004(3) 0.7980(3) 0.64208(8) 0.232(4) Uani 1 1 d G U .
H86 H 0.5589 0.7735 0.6345 0.200 Uiso 1 1 calc R . .
C3 C 0.6753(3) 0.8273(3) 0.88751(6) 0.1095(14) Uani 1 1 d . U .
C97 C 0.7444(6) 0.7567(6) 0.44655(16) 0.261(6) Uani 1 1 d D U .
C96 C 0.7125(3) 0.8920(2) 0.49978(8) 0.187(3) Uani 1 1 d . U .
H96 H 0.7353 0.9354 0.5068 0.200 Uiso 1 1 calc R . .
C91 C 0.6460(3) 0.8616(3) 0.50918(6) 0.176(3) Uani 1 1 d G U .
C92 C 0.6126(2) 0.7981(3) 0.49888(8) 0.201(3) Uani 1 1 d G U .
H92 H 0.5672 0.7773 0.5053 0.200 Uiso 1 1 calc R . .
C93 C 0.6456(3) 0.7650(2) 0.47917(8) 0.208(3) Uani 1 1 d G U .
H93 H 0.6227 0.7216 0.4721 0.200 Uiso 1 1 calc R . .
C94 C 0.7120(3) 0.7954(3) 0.46977(7) 0.196(3) Uani 1 1 d DG U .
C95 C 0.7455(2) 0.8589(3) 0.48007(8) 0.200(3) Uani 1 1 d G U .
H95 H 0.7909 0.8797 0.4736 0.200 Uiso 1 1 calc R . .
C10 C 0.5000 1.0000 0.81956(9) 0.0691(10) Uani 1 2 d S TU P
C13 C 0.6623(4) 1.1658(4) 0.74560(10) 0.1668(13) Uani 1 1 d . U .
C15 C 0.64816(16) 1.0513(2) 0.77394(6) 0.1247(17) Uani 1 1 d . U .
H15 H 0.6904 1.0279 0.7664 0.150 Uiso 1 1 calc R U .
C14 C 0.62597(19) 1.1244(2) 0.76747(6) 0.1324(18) Uani 1 1 d DG U .
C19 C 0.5641(2) 1.15873(16) 0.77844(6) 0.146(2) Uani 1 1 d G U .
H19 H 0.5490 1.2087 0.7740 0.175 Uiso 1 1 calc R U .
C18 C 0.52449(16) 1.12002(17) 0.79588(5) 0.1239(18) Uani 1 1 d G U .
H18 H 0.4822 1.1435 0.8034 0.149 Uiso 1 1 calc R U .
C17 C 0.54668(15) 1.04697(15) 0.80235(4) 0.0775(10) Uani 1 1 d G U .
C16 C 0.60851(17) 1.01263(14) 0.79138(5) 0.1244(17) Uani 1 1 d G U .
H16 H 0.6237 0.9627 0.7958 0.149 Uiso 1 1 calc R U .
C73 C 0.5313(4) 0.9755(4) 0.49631(8) 0.212(4) Uani 1 1 d D U .
H73 H 0.5578 0.9575 0.4828 0.200 Uiso 1 1 calc R . .
C52 C 0.5415(4) 0.9513(4) 0.61869(8) 0.198(4) Uani 1 1 d D U .
C53 C 0.5240(4) 0.9697(4) 0.64278(8) 0.170(3) Uani 1 1 d D U .
H53 H 0.5428 0.9441 0.6563 0.200 Uiso 1 1 calc R . .
C66 C 0.5983(4) 0.9076(4) 0.52844(9) 0.166(3) Uani 1 1 d D U .
C72 C 0.5485(4) 0.9573(4) 0.52013(8) 0.199(4) Uani 1 1 d D U .
C56 C 0.5960(4) 0.8902(4) 0.61142(10) 0.189(3) Uani 1 1 d D U .

loop_
_atom_site_aniso_label
_atom_site_aniso_U_11
_atom_site_aniso_U_22
_atom_site_aniso_U_33
_atom_site_aniso_U_23
_atom_site_aniso_U_13
_atom_site_aniso_U_12
Ni51 0.1451(6) 0.1411(6) 0.0414(3) 0.000 0.000 0.0413(5)
O88 0.235(6) 0.212(6) 0.226(5) 0.111(4) -0.077(5) 0.039(5)
O98 0.270(6) 0.314(7) 0.230(5) -0.182(5) 0.183(5) -0.078(5)
O99 0.260(6) 0.289(6) 0.219(5) -0.197(5) 0.139(4) -0.059(5)
O89 0.269(7) 0.269(7) 0.206(5) 0.094(5) -0.128(5) -0.017(6)
N71 0.190(6) 0.203(6) 0.052(3) 0.000 0.000 0.086(5)
N1 0.148(3) 0.149(3) 0.0706(19) 0.040(2) -0.047(2) -0.021(3)
N51 0.161(5) 0.160(5) 0.029(2) 0.000 0.000 0.081(4)
N61 0.215(4) 0.177(3) 0.096(2) -0.007(3) -0.005(3) 0.127(3)
C62 0.246(7) 0.199(6) 0.087(4) -0.006(4) -0.039(4) 0.109(6)
C63 0.306(10) 0.294(10) 0.110(5) 0.019(6) -0.016(6) 0.194(9)
C64 0.288(9) 0.254(9) 0.132(6) 0.015(6) 0.005(6) 0.181(8)
C65 0.204(6) 0.203(6) 0.116(4) 0.005(4) -0.021(4) 0.118(5)
N2 0.138(3) 0.141(3) 0.095(2) 0.054(2) -0.050(2) -0.011(3)
N11 0.190(3) 0.194(3) 0.116(2) 0.085(2) 0.0651(19) 0.051(2)
N12 0.190(3) 0.194(3) 0.116(2) 0.085(2) 0.0651(19) 0.051(2)
C5 0.145(4) 0.132(4) 0.069(2) 0.042(2) -0.043(3) -0.024(3)
C4 0.107(3) 0.130(4) 0.0395(17) 0.019(2) -0.0088(19) -0.003(2)
C9 0.119(4) 0.151(4) 0.092(3) 0.046(3) -0.042(3) -0.029(3)
C8 0.104(3) 0.142(4) 0.097(3) 0.051(3) -0.033(3) -0.026(3)
C7 0.083(3) 0.100(3) 0.0432(17) -0.0033(18) -0.0008(17) 0.012(2)
C6 0.127(4) 0.127(4) 0.090(3) 0.057(3) -0.043(2) -0.026(3)
C87 0.244(12) 0.230(12) 0.225(9) 0.086(8) -0.072(8) 0.098(10)
C85 0.238(8) 0.288(10) 0.143(6) 0.095(6) -0.056(5) 0.034(8)
C84 0.253(10) 0.268(10) 0.156(7) 0.053(6) -0.055(6) 0.078(8)
C83 0.217(8) 0.251(9) 0.159(6) 0.067(6) -0.069(5) 0.046(7)
C82 0.245(8) 0.226(8) 0.127(5) 0.032(5) -0.044(5) 0.092(6)
C81 0.236(8) 0.220(8) 0.105(4) 0.026(5) -0.037(5) 0.132(6)
C86 0.286(10) 0.267(10) 0.144(6) 0.060(6) -0.076(6) 0.079(8)
C3 0.131(4) 0.143(4) 0.055(2) 0.022(2) -0.034(2) -0.001(3)
C97 0.257(10) 0.306(12) 0.221(9) -0.162(9) 0.118(8) -0.065(9)
C96 0.227(7) 0.195(6) 0.138(5) -0.064(5) 0.033(5) 0.073(6)
C91 0.203(7) 0.247(8) 0.077(3) -0.017(4) -0.005(4) 0.101(6)
C92 0.212(7) 0.254(9) 0.138(5) -0.058(5) 0.042(5) 0.078(6)
C93 0.200(7) 0.269(9) 0.155(6) -0.089(6) 0.066(5) -0.018(6)
C94 0.216(7) 0.230(8) 0.143(5) -0.079(5) 0.059(5) 0.026(6)
C95 0.210(7) 0.216(7) 0.175(6) -0.092(5) 0.072(5) 0.008(6)
C10 0.084(4) 0.079(4) 0.0445(18) 0.000 0.000 0.007(3)
C13 0.190(3) 0.194(3) 0.116(2) 0.085(2) 0.0651(19) 0.051(2)
C15 0.119(4) 0.145(4) 0.110(3) 0.054(3) 0.035(3) 0.016(3)
C14 0.144(5) 0.142(5) 0.112(3) 0.058(3) 0.046(3) -0.003(3)
C19 0.152(5) 0.156(5) 0.130(4) 0.091(4) 0.046(3) 0.034(4)
C18 0.145(4) 0.137(4) 0.090(3) 0.059(3) 0.049(3) 0.038(3)
C17 0.084(3) 0.101(3) 0.0476(17) 0.0035(18) -0.0160(18) 0.004(2)
C16 0.133(4) 0.152(4) 0.088(3) 0.047(3) 0.044(3) 0.031(3)
C73 0.320(11) 0.276(10) 0.041(3) -0.021(4) -0.006(4) 0.113(7)
C52 0.274(8) 0.269(8) 0.051(3) 0.034(4) -0.010(3) 0.144(7)
C53 0.204(8) 0.255(10) 0.052(3) 0.013(3) -0.029(3) 0.022(5)
C66 0.208(6) 0.216(6) 0.074(3) -0.009(4) -0.007(3) 0.103(5)
C72 0.264(8) 0.288(8) 0.044(3) 0.003(4) -0.001(3) 0.150(8)
C56 0.235(7) 0.241(7) 0.090(4) 0.016(4) -0.016(4) 0.117(6)

loop_
_atom_type_symbol
_atom_type_description
_atom_type_scat_dispersion_real
_atom_type_scat_dispersion_imag
_atom_type_scat_source
C C 0.0033 0.0016 'International Tables Vol C Tables 4.2.6.8 and 6.1.1.4'
H H 0.0000 0.0000 'International Tables Vol C Tables 4.2.6.8 and 6.1.1.4'
N N 0.0061 0.0033 'International Tables Vol C Tables 4.2.6.8 and 6.1.1.4'
Ni Ni 0.3393 1.1124 'International Tables Vol C Tables 4.2.6.8 and 6.1.1.4'
O O 0.0106 0.0060 'International Tables Vol C Tables 4.2.6.8 and 6.1.1.4'

loop_
_geom_angle_atom_site_label_1
_geom_angle_atom_site_label_2
_geom_angle_atom_site_label_3
_geom_angle
_geom_angle_site_symmetry_1
_geom_angle_site_symmetry_3
N51 Ni51 N71 180.0 . .
N51 Ni51 N61 92.54(12) . .
N51 Ni51 N61 92.54(12) . 2_675
N61 Ni51 N71 87.46(12) 2_675 .
N61 Ni51 N71 87.46(12) . .
N61 Ni51 N61 174.9(2) 2_675 .
C72 N71 Ni51 125.4(3) 2_675 .
C72 N71 Ni51 125.4(3) . .
C72 N71 C72 109.2(6) 2_675 .
H1A N1 H1B 120.0 . .
C3 N1 H1A 120.0 . .
C3 N1 H1B 120.0 . .
C52 N51 Ni51 128.0(3) . .
C52 N51 Ni51 128.0(3) 2_675 .
C52 N51 C52 103.9(5) 2_675 .
C62 N61 Ni51 122.8(3) . .
C65 N61 Ni51 129.2(3) . .
C65 N61 C62 108.0 . .
N61 C62 C63 108.0 . .
C56 C62 N61 133.5(4) . .
C56 C62 C63 118.2(4) . .
C62 C63 H63 126.0 . .
C64 C63 C62 108.0 . .
C64 C63 H63 126.0 . .
C63 C64 H64 126.0 . .
C63 C64 C65 108.0 . .
C65 C64 H64 126.0 . .
N61 C65 C64 108.0 . .
C66 C65 N61 122.4(4) . .
C66 C65 C64 129.5(4) . .
H2A N2 H2B 120.0 . .
C3 N2 H2A 120.0 . .
C3 N2 H2B 120.0 . .
H11A N11 H11B 120.0 . .
C13 N11 H11A 120.0 . .
C13 N11 H11B 120.0 . .
H12A N12 H12B 120.0 . .
C13 N12 H12A 120.0 . .
C13 N12 H12B 120.0 . .
C4 C5 H5 120.0 . .
C4 C5 C6 120.0 . .
C6 C5 H5 120.0 . .
C5 C4 C3 118.2(3) . .
C9 C4 C5 120.0 . .
C9 C4 C3 121.2(3) . .
C4 C9 H9 120.0 . .
C4 C9 C8 120.0 . .
C8 C9 H9 120.0 . .
C9 C8 H8 120.0 . .
C7 C8 C9 120.0 . .
C7 C8 H8 120.0 . .
C8 C7 C6 120.0 . .
C8 C7 C10 118.31(16) . .
C6 C7 C10 121.01(16) . .
C5 C6 H6 120.0 . .
C7 C6 C5 120.0 . .
C7 C6 H6 120.0 . .
O88 C87 O89 147.0(9) . .
O88 C87 C84 107.1(8) . .
O89 C87 C84 105.2(8) . .
C84 C85 H85 120.0 . .
C84 C85 C86 120.0 . .
C86 C85 H85 120.0 . .
C85 C84 C87 122.0(6) . .
C83 C84 C87 117.9(6) . .
C83 C84 C85 120.0 . .
C84 C83 H83 120.0 . .
C84 C83 C82 120.0 . .
C82 C83 H83 120.0 . .
C83 C82 H82 120.0 . .
C81 C82 C83 120.0 . .
C81 C82 H82 120.0 . .
C82 C81 C86 120.0 . .
C82 C81 C56 124.7(5) . .
C86 C81 C56 115.3(5) . .
C85 C86 H86 120.0 . .
C81 C86 C85 120.0 . .
C81 C86 H86 120.0 . .
N1 C3 N2 117.0(4) . .
N1 C3 C4 122.4(5) . .
N2 C3 C4 120.4(5) . .
O98 C97 C94 118.7(8) . .
O99 C97 O98 124.8(7) . .
O99 C97 C94 116.3(7) . .
C91 C96 H96 120.0 . .
C91 C96 C95 120.0 . .
C95 C96 H96 120.0 . .
C96 C91 C66 120.7(4) . .
C92 C91 C96 120.0 . .
C92 C91 C66 118.2(4) . .
C91 C92 H92 120.0 . .
C91 C92 C93 120.0 . .
C93 C92 H92 120.0 . .
C92 C93 H93 120.0 . .
C94 C93 C92 120.0 . .
C94 C93 H93 120.0 . .
C93 C94 C97 117.1(5) . .
C93 C94 C95 120.0 . .
C95 C94 C97 122.8(5) . .
C96 C95 H95 120.0 . .
C94 C95 C96 120.0 . .
C94 C95 H95 120.0 . .
C7 C10 C7 104.4(4) . 2_675
C17 C10 C7 113.26(15) . .
C17 C10 C7 113.3(3) 2_675 .
C17 C10 C7 113.3(3) 2_675 2_675
C17 C10 C7 113.3(2) . 2_675
C17 C10 C17 99.7(5) 2_675 .
N11 C13 C14 118.1(5) . .
N12 C13 N11 123.3(5) . .
N12 C13 C14 111.2(5) . .
C14 C15 H15 120.0 . .
C14 C15 C16 120.0 . .
C16 C15 H15 120.0 . .
C15 C14 C13 121.4(3) . .
C15 C14 C19 120.0 . .
C19 C14 C13 118.1(3) . .
C14 C19 H19 120.0 . .
C18 C19 C14 120.0 . .
C18 C19 H19 120.0 . .
C19 C18 H18 120.0 . .
C19 C18 C17 120.0 . .
C17 C18 H18 120.0 . .
C18 C17 C10 121.34(18) . .
C16 C17 C10 118.38(18) . .
C16 C17 C18 120.0 . .
C15 C16 H16 120.0 . .
C17 C16 C15 120.0 . .
C17 C16 H16 120.0 . .
C73 C73 H73 126.1 2_675 .
C73 C73 C72 107.7(3) 2_675 .
C72 C73 H73 126.1 . .
N51 C52 C53 110.0(5) . .
N51 C52 C56 125.9(4) . .
C53 C52 C56 124.1(4) . .
C52 C53 H53 126.0 . .
C53 C53 C52 108.0(3) 2_675 .
C53 C53 H53 126.0 2_675 .
C65 C66 C91 112.4(5) . .
C65 C66 C72 131.8(5) . .
C72 C66 C91 115.7(4) . .
N71 C72 C73 107.5(5) . .
C66 C72 N71 123.6(4) . .
C66 C72 C73 128.9(5) . .
C62 C56 C81 135.7(6) . .
C62 C56 C52 116.4(5) . .
C81 C56 C52 105.7(5) . .

loop_
_geom_bond_atom_site_label_1
_geom_bond_atom_site_label_2
_geom_bond_distance
_geom_bond_site_symmetry_2
Ni51 N71 2.084(5) .
Ni51 N51 1.842(4) .
Ni51 N61 1.976(2) 2_675
Ni51 N61 1.976(2) .
O88 C87 1.272(11) .
O98 C97 1.323(9) .
O99 C97 1.276(9) .
O89 C87 1.296(11) .
N71 C72 1.391(6) .
N71 C72 1.391(6) 2_675
N1 H1A 0.8800 .
N1 H1B 0.8800 .
N1 C3 1.222(5) .
N51 C52 1.427(5) .
N51 C52 1.427(5) 2_675
N61 C62 1.4200 .
N61 C65 1.4200 .
C62 C63 1.4200 .
C62 C56 1.267(6) .
C63 H63 0.9500 .
C63 C64 1.4200 .
C64 H64 0.9500 .
C64 C65 1.4200 .
C65 C66 1.276(6) .
N2 H2A 0.8800 .
N2 H2B 0.8800 .
N2 C3 1.340(5) .
N11 H11A 0.8800 .
N11 H11B 0.8800 .
N11 C13 1.204(6) .
N12 H12A 0.8800 .
N12 H12B 0.8800 .
N12 C13 1.184(6) .
C5 H5 0.9500 .
C5 C4 1.3900 .
C5 C6 1.3900 .
C4 C9 1.3900 .
C4 C3 1.460(5) .
C9 H9 0.9500 .
C9 C8 1.3900 .
C8 H8 0.9500 .
C8 C7 1.3900 .
C7 C6 1.3900 .
C7 C10 1.573(4) .
C6 H6 0.9500 .
C87 C84 1.617(9) .
C85 H85 0.9500 .
C85 C84 1.3900 .
C85 C86 1.3900 .
C84 C83 1.3900 .
C83 H83 0.9500 .
C83 C82 1.3900 .
C82 H82 0.9500 .
C82 C81 1.3900 .
C81 C86 1.3900 .
C81 C56 1.428(6) .
C86 H86 0.9500 .
C97 C94 1.591(8) .
C96 H96 0.9500 .
C96 C91 1.3900 .
C96 C95 1.3900 .
C91 C92 1.3900 .
C91 C66 1.599(6) .
C92 H92 0.9500 .
C92 C93 1.3900 .
C93 H93 0.9500 .
C93 C94 1.3900 .
C94 C95 1.3900 .
C95 H95 0.9500 .
C10 C7 1.573(4) 2_675
C10 C17 1.520(5) 2_675
C10 C17 1.521(4) .
C13 C14 1.576(5) .
C15 H15 0.9500 .
C15 C14 1.3900 .
C15 C16 1.3900 .
C14 C19 1.3900 .
C19 H19 0.9500 .
C19 C18 1.3900 .
C18 H18 0.9500 .
C18 C17 1.3900 .
C17 C16 1.3900 .
C16 H16 0.9500 .
C73 C73 1.396(9) 2_675
C73 H73 0.9500 .
C73 C72 1.425(6) .
C52 C53 1.442(6) .
C52 C56 1.495(7) .
C53 C53 1.356(9) 2_675
C53 H53 0.9500 .
C66 C72 1.323(7) .

loop_
_twin_individual_id
_twin_individual_mass_fraction_refined
1 0.530(18)
2 0.470(18)
